data_7236368
loop_
_publ_author_name
'Han, Yun-Hu'
'Ye, Yingxiang'
'Tian, Chongbin'
'Zhang, Zhangjing'
'Du, Shao-Wu'
'Xiang, Shengchang'

_publ_section_title
;
 High proton conductivity in an unprecedented anionic metalloring organic
 framework (MROF) containing novel metalloring clusters with the largest
 diameter
;
_journal_issue 48
_journal_name_full 'Journal of Materials Chemistry A'
_journal_page_first 18742
_journal_paper_doi 10.1039/C6TA07939C
_journal_volume 4
_journal_year 2016
_chemical_formula_sum 'C28 H33 In N3 O10.5 S'
_chemical_formula_weight 726.45
_space_group_IT_number 192
_space_group_name_Hall '-P 6 2c'
_space_group_name_H-M_alt 'P 6/m c c'
_symmetry_cell_setting hexagonal
_symmetry_space_group_name_H-M 'P 6/m c c'
_atom_sites_solution_hydrogens geom
_atom_sites_solution_primary direct
_atom_sites_solution_secondary difmap
_audit_block_doi 10.5517/cc13jsm1
_audit_creation_method SHELXL-97
_audit_update_record
;
2015-06-29 deposited with the CCDC.
2016-11-15 downloaded from the CCDC.
;
_cell_angle_alpha 90.00
_cell_angle_beta 90.00
_cell_angle_gamma 120.00
_cell_formula_units_Z 12
_cell_length_a 25.164(7)
_cell_length_b 25.164(7)
_cell_length_c 28.417(10)
_cell_measurement_reflns_used 25647
_cell_measurement_temperature 293(2)
_cell_measurement_theta_max 27.6648
_cell_measurement_theta_min 2.6917
_cell_volume 15584(8)
_computing_structure_refinement 'SHELXL-97 (Sheldrick, 1997)'
_computing_structure_solution 'SHELXS-97 (Sheldrick, 1990)'
_diffrn_ambient_temperature 293(2)
_diffrn_measured_fraction_theta_full 0.995
_diffrn_measured_fraction_theta_max 0.995
_diffrn_measurement_device_type Saturn724+
_diffrn_measurement_method CCD_Profile_fitting
_diffrn_radiation_monochromator graphite
_diffrn_radiation_source 'fine-focus sealed tube'
_diffrn_radiation_type MoK\a
_diffrn_radiation_wavelength 0.71073
_diffrn_reflns_av_R_equivalents 0.1445
_diffrn_reflns_av_sigmaI/netI 0.0514
_diffrn_reflns_limit_h_max 32
_diffrn_reflns_limit_h_min -32
_diffrn_reflns_limit_k_max 31
_diffrn_reflns_limit_k_min -32
_diffrn_reflns_limit_l_max 36
_diffrn_reflns_limit_l_min -36
_diffrn_reflns_number 93327
_diffrn_reflns_theta_full 27.53
_diffrn_reflns_theta_max 27.53
_diffrn_reflns_theta_min 2.80
_exptl_absorpt_coefficient_mu 0.532
_exptl_absorpt_correction_T_max 1.0000
_exptl_absorpt_correction_T_min 0.6846
_exptl_absorpt_correction_type multi-scan
_exptl_absorpt_process_details 'Sphere (Rigaku Crystalclear)'
_exptl_crystal_colour White
_exptl_crystal_density_diffrn 0.929
_exptl_crystal_density_method 'not measured'
_exptl_crystal_description Prism
_exptl_crystal_F_000 4452
_exptl_crystal_size_max 0.4000
_exptl_crystal_size_mid 0.4000
_exptl_crystal_size_min 0.3000
_refine_diff_density_max 0.635
_refine_diff_density_min -0.431
_refine_diff_density_rms 0.071
_refine_ls_extinction_method none
_refine_ls_goodness_of_fit_ref 1.015
_refine_ls_hydrogen_treatment mixed
_refine_ls_matrix_type full
_refine_ls_number_parameters 154
_refine_ls_number_reflns 6103
_refine_ls_number_restraints 0
_refine_ls_restrained_S_all 1.015
_refine_ls_R_factor_all 0.0795
_refine_ls_R_factor_gt 0.0632
_refine_ls_shift/su_max 0.001
_refine_ls_shift/su_mean 0.000
_refine_ls_structure_factor_coef Fsqd
_refine_ls_weighting_details 'calc w=1/[\s^2^(Fo^2^)+(0.1100P)^2^+0.0000P] where P=(Fo^2^+2Fc^2^)/3'
_refine_ls_weighting_scheme calc
_refine_ls_wR_factor_gt 0.1863
_refine_ls_wR_factor_ref 0.1998
_reflns_number_gt 4641
_reflns_number_total 6103
_reflns_threshold_expression >2sigma(I)
_cod_data_source_file c6ta07939c2.cif
_cod_data_source_block x_sqd
_cod_depositor_comments
;
The following automatic conversions were performed:

data item '_exptl_absorpt_correction_type' value 'Multi-scan' was
changed to 'multi-scan' in accordance with the
/home/saulius/struct/COD-crude-data/automatic-downloads/DataCite-retrospective/RSC/depositions/lib/dictionaries/cif_core.dic
dictionary named 'cif_core.dic' version 2.4.2 last updated on
2011-04-26.

data item '_symmetry_cell_setting' value 'HEXAGONAL' was changed to
'hexagonal' in accordance with the
/home/saulius/struct/COD-crude-data/automatic-downloads/DataCite-retrospective/RSC/depositions/lib/dictionaries/cif_core.dic
dictionary named 'cif_core.dic' version 2.4.2 last updated on
2011-04-26.

Automatic conversion script
Id: cif_fix_values 6909 2019-04-08 15:41:33Z antanas 
;
_cod_original_cell_volume 15583(8)
_cod_original_sg_symbol_H-M P6/mcc
_cod_original_formula_sum 'C28 H33 In N3 O10.50 S'
_cod_database_code 7236368

loop_
_symmetry_equiv_pos_as_xyz
'x, y, z'
'x-y, x, z'
'-y, x-y, z'
'-x, -y, z'
'-x+y, -x, z'
'y, -x+y, z'
'-y, -x, -z+1/2'
'x-y, -y, -z+1/2'
'x, x-y, -z+1/2'
'y, x, -z+1/2'
'-x+y, y, -z+1/2'
'-x, -x+y, -z+1/2'
'-x, -y, -z'
'-x+y, -x, -z'
'y, -x+y, -z'
'x, y, -z'
'x-y, x, -z'
'-y, x-y, -z'
'y, x, z-1/2'
'-x+y, y, z-1/2'
'-x, -x+y, z-1/2'
'-y, -x, z-1/2'
'x-y, -y, z-1/2'
'x, x-y, z-1/2'

loop_
_atom_site_label
_atom_site_type_symbol
_atom_site_fract_x
_atom_site_fract_y
_atom_site_fract_z
_atom_site_U_iso_or_equiv
_atom_site_adp_type
_atom_site_occupancy
_atom_site_symmetry_multiplicity
_atom_site_calc_flag
_atom_site_refinement_flags
In1 In 0.475204(15) 0.311873(15) 0.5000 0.06136(16) Uani 1 2 d S
S1 S 0.30356(7) 0.37496(6) 0.5000 0.0792(4) Uani 1 2 d S
O1 O 0.46490(15) 0.30242(16) 0.57850(13) 0.0916(10) Uani 1 1 d .
O2 O 0.55647(15) 0.36353(14) 0.55113(10) 0.0888(8) Uani 1 1 d .
O3 O 0.46976(17) 0.39633(19) 0.5000 0.0939(13) Uani 1 2 d S
O4 O 0.38165(19) 0.31284(18) 0.5000 0.0907(12) Uani 1 2 d S
O5 O 0.20283(16) 0.40871(17) 0.5000 0.0772(9) Uani 1 2 d S
O6 O 0.26527(18) 0.50863(18) 0.5000 0.0779(10) Uani 1 2 d S
C1 C 0.5221(2) 0.3383(2) 0.58467(16) 0.0871(12) Uani 1 1 d .
C2 C 0.5467(2) 0.3525(3) 0.63414(17) 0.1010(14) Uani 1 1 d .
C3 C 0.6091(3) 0.3947(3) 0.64213(18) 0.124(2) Uani 1 1 d .
H3 H 0.6357 0.4125 0.6168 0.148 Uiso 1 1 calc R
C4 C 0.6309(3) 0.4095(3) 0.68773(19) 0.136(2) Uani 1 1 d .
H4 H 0.6722 0.4376 0.6926 0.163 Uiso 1 1 calc R
C5 C 0.5940(3) 0.3845(3) 0.72546(17) 0.1206(19) Uani 1 1 d .
C6 C 0.5320(3) 0.3416(3) 0.7172(2) 0.132(2) Uani 1 1 d .
H6 H 0.5059 0.3240 0.7428 0.159 Uiso 1 1 calc R
C7 C 0.5089(3) 0.3250(3) 0.67301(19) 0.1187(19) Uani 1 1 d .
H7 H 0.4679 0.2955 0.6687 0.142 Uiso 1 1 calc R
C8 C 0.4134(3) 0.3699(3) 0.5000 0.0783(14) Uani 1 2 d S
C9 C 0.3818(2) 0.4064(3) 0.5000 0.0839(17) Uani 1 2 d S
C10 C 0.4091(3) 0.4684(3) 0.5000 0.115(3) Uani 1 2 d S
H10 H 0.4515 0.4937 0.5000 0.139 Uiso 1 2 calc SR
C11 C 0.3686(3) 0.4915(3) 0.5000 0.108(3) Uani 1 2 d S
H11 H 0.3808 0.5330 0.5000 0.130 Uiso 1 2 calc SR
C12 C 0.3099(3) 0.4458(3) 0.5000 0.0725(13) Uani 1 2 d S
C13 C 0.2559(3) 0.4541(3) 0.5000 0.0755(14) Uani 1 2 d S

loop_
_atom_site_aniso_label
_atom_site_aniso_U_11
_atom_site_aniso_U_22
_atom_site_aniso_U_33
_atom_site_aniso_U_23
_atom_site_aniso_U_13
_atom_site_aniso_U_12
In1 0.0617(2) 0.0610(2) 0.0622(3) 0.000 0.000 0.03138(16)
S1 0.0683(8) 0.0634(7) 0.1085(12) 0.000 0.000 0.0349(6)
O1 0.094(2) 0.107(2) 0.066(2) -0.0110(16) -0.0077(15) 0.0443(17)
O2 0.100(2) 0.095(2) 0.0605(16) 0.0006(14) 0.0002(15) 0.0409(17)
O3 0.068(2) 0.083(3) 0.138(4) 0.000 0.000 0.044(2)
O4 0.084(3) 0.071(2) 0.120(4) 0.000 0.000 0.041(2)
O5 0.0583(19) 0.076(2) 0.094(3) 0.000 0.000 0.0311(17)
O6 0.075(2) 0.073(2) 0.091(3) 0.000 0.000 0.041(2)
C1 0.108(3) 0.087(3) 0.068(3) -0.009(2) -0.011(2) 0.050(3)
C2 0.104(3) 0.120(4) 0.065(3) -0.013(2) -0.016(2) 0.046(3)
C3 0.101(4) 0.147(5) 0.077(3) -0.018(3) -0.003(3) 0.028(3)
C4 0.112(4) 0.165(6) 0.076(3) -0.037(4) -0.014(3) 0.029(4)
C5 0.142(5) 0.134(5) 0.069(3) -0.024(3) -0.007(3) 0.057(4)
C6 0.111(4) 0.149(5) 0.076(3) -0.011(3) 0.002(3) 0.019(4)
C7 0.109(4) 0.141(5) 0.072(3) -0.003(3) -0.018(3) 0.037(3)
C8 0.077(3) 0.078(3) 0.089(4) 0.000 0.000 0.046(3)
C9 0.059(3) 0.082(4) 0.118(5) 0.000 0.000 0.040(3)
C10 0.059(3) 0.064(3) 0.218(9) 0.000 0.000 0.027(3)
C11 0.061(3) 0.070(3) 0.196(8) 0.000 0.000 0.034(3)
C12 0.080(3) 0.069(3) 0.078(4) 0.000 0.000 0.045(3)
C13 0.071(3) 0.077(3) 0.092(4) 0.000 0.000 0.047(3)

loop_
_atom_type_symbol
_atom_type_description
_atom_type_scat_dispersion_real
_atom_type_scat_dispersion_imag
_atom_type_scat_source
C C 0.0033 0.0016 'International Tables Vol C Tables 4.2.6.8 and 6.1.1.4'
H H 0.0000 0.0000 'International Tables Vol C Tables 4.2.6.8 and 6.1.1.4'
In In -0.7276 1.3100 'International Tables Vol C Tables 4.2.6.8 and 6.1.1.4'
N N 0.0061 0.0033 'International Tables Vol C Tables 4.2.6.8 and 6.1.1.4'
O O 0.0106 0.0060 'International Tables Vol C Tables 4.2.6.8 and 6.1.1.4'
S S 0.1246 0.1234 'International Tables Vol C Tables 4.2.6.8 and 6.1.1.4'

loop_
_geom_angle_atom_site_label_1
_geom_angle_atom_site_label_2
_geom_angle_atom_site_label_3
_geom_angle
_geom_angle_site_symmetry_1
_geom_angle_site_symmetry_3
O3 In1 O1 92.45(8) . 16_556
O3 In1 O1 92.45(8) . .
O1 In1 O1 167.24(18) 16_556 .
O3 In1 O6 164.34(14) . 15_556
O1 In1 O6 89.23(8) 16_556 15_556
O1 In1 O6 89.23(8) . 15_556
O3 In1 O2 85.49(12) . .
O1 In1 O2 135.11(12) 16_556 .
O1 In1 O2 57.10(11) . .
O6 In1 O2 82.36(11) 15_556 .
O3 In1 O2 85.49(12) . 16_556
O1 In1 O2 57.10(11) 16_556 16_556
O1 In1 O2 135.11(12) . 16_556
O6 In1 O2 82.36(11) 15_556 16_556
O2 In1 O2 78.06(16) . 16_556
O3 In1 O5 138.54(14) . 15_556
O1 In1 O5 84.27(9) 16_556 15_556
O1 In1 O5 84.27(9) . 15_556
O6 In1 O5 57.13(13) 15_556 15_556
O2 In1 O5 124.79(10) . 15_556
O2 In1 O5 124.79(10) 16_556 15_556
O3 In1 O4 56.39(13) . .
O1 In1 O4 86.46(8) 16_556 .
O1 In1 O4 86.46(8) . .
O6 In1 O4 139.27(14) 15_556 .
O2 In1 O4 126.88(10) . .
O2 In1 O4 126.88(10) 16_556 .
O5 In1 O4 82.15(13) 15_556 .
O3 In1 C8 27.95(16) . .
O1 In1 C8 89.41(8) 16_556 .
O1 In1 C8 89.41(8) . .
O6 In1 C8 167.71(16) 15_556 .
O2 In1 C8 107.03(13) . .
O2 In1 C8 107.03(13) 16_556 .
O5 In1 C8 110.59(16) 15_556 .
O4 In1 C8 28.44(15) . .
O3 In1 C1 89.55(11) . 16_556
O1 In1 C1 29.10(13) 16_556 16_556
O1 In1 C1 162.71(16) . 16_556
O6 In1 C1 84.36(11) 15_556 16_556
O2 In1 C1 106.01(16) . 16_556
O2 In1 C1 28.02(13) 16_556 16_556
O5 In1 C1 105.39(11) 15_556 16_556
O4 In1 C1 108.78(12) . 16_556
C8 In1 C1 100.18(12) . 16_556
O3 In1 C1 89.55(11) . .
O1 In1 C1 162.71(16) 16_556 .
O1 In1 C1 29.10(13) . .
O6 In1 C1 84.36(11) 15_556 .
O2 In1 C1 28.02(13) . .
O2 In1 C1 106.01(15) 16_556 .
O5 In1 C1 105.39(11) 15_556 .
O4 In1 C1 108.78(12) . .
C8 In1 C1 100.18(12) . .
C1 In1 C1 133.8(2) 16_556 .
O3 In1 C13 166.86(16) . 15_556
O1 In1 C13 86.28(8) 16_556 15_556
O1 In1 C13 86.28(8) . 15_556
O6 In1 C13 28.80(15) 15_556 15_556
O2 In1 C13 104.61(12) . 15_556
O2 In1 C13 104.61(12) 16_556 15_556
O5 In1 C13 28.32(14) 15_556 15_556
O4 In1 C13 110.47(15) . 15_556
C8 In1 C13 138.91(18) . 15_556
C1 In1 C13 95.55(11) 16_556 15_556
C1 In1 C13 95.55(11) . 15_556
C12 S1 C9 91.8(3) . .
C1 O1 In1 91.8(3) . .
C1 O2 In1 90.1(3) . .
C8 O3 In1 95.2(4) . .
C8 O4 In1 86.8(3) . .
C13 O5 In1 89.3(3) . 2
C13 O6 In1 92.0(3) . 2
O2 C1 O1 120.9(4) . .
O2 C1 C2 120.2(5) . .
O1 C1 C2 118.8(4) . .
O2 C1 In1 61.9(2) . .
O1 C1 In1 59.1(2) . .
C2 C1 In1 177.9(4) . .
C7 C2 C3 118.3(5) . .
C7 C2 C1 121.6(5) . .
C3 C2 C1 120.1(5) . .
C4 C3 C2 119.8(5) . .
C4 C3 H3 120.1 . .
C2 C3 H3 120.1 . .
C5 C4 C3 122.1(6) . .
C5 C4 H4 119.0 . .
C3 C4 H4 119.0 . .
C4 C5 C6 117.8(5) . .
C4 C5 C5 122.1(7) . 7_666
C6 C5 C5 119.7(7) . 7_666
C7 C6 C5 122.1(6) . .
C7 C6 H6 118.9 . .
C5 C6 H6 118.9 . .
C6 C7 C2 119.8(6) . .
C6 C7 H7 120.1 . .
C2 C7 H7 120.1 . .
O3 C8 O4 121.6(5) . .
O3 C8 C9 119.7(5) . .
O4 C8 C9 118.7(5) . .
O3 C8 In1 56.9(3) . .
O4 C8 In1 64.7(3) . .
C9 C8 In1 176.6(4) . .
C10 C9 C8 126.3(5) . .
C10 C9 S1 109.7(4) . .
C8 C9 S1 124.0(4) . .
C9 C10 C11 114.9(5) . .
C9 C10 H10 122.5 . .
C11 C10 H10 122.5 . .
C12 C11 C10 111.1(6) . .
C12 C11 H11 124.4 . .
C10 C11 H11 124.4 . .
C11 C12 C13 125.1(6) . .
C11 C12 S1 112.4(5) . .
C13 C12 S1 122.5(4) . .
O5 C13 O6 121.6(5) . .
O5 C13 C12 120.6(5) . .
O6 C13 C12 117.8(5) . .
O5 C13 In1 62.4(3) . 2
O6 C13 In1 59.2(3) . 2
C12 C13 In1 177.0(4) . 2

loop_
_geom_bond_atom_site_label_1
_geom_bond_atom_site_label_2
_geom_bond_distance
_geom_bond_site_symmetry_2
In1 O3 2.197(4) .
In1 O1 2.244(4) 16_556
In1 O1 2.244(4) .
In1 O6 2.265(4) 15_556
In1 O2 2.308(3) .
In1 O2 2.308(3) 16_556
In1 O5 2.334(4) 15_556
In1 O4 2.367(4) .
In1 C8 2.613(6) .
In1 C1 2.615(5) 16_556
In1 C1 2.615(5) .
In1 C13 2.634(5) 15_556
S1 C12 1.709(6) .
S1 C9 1.715(5) .
O1 C1 1.273(6) .
O2 C1 1.228(5) .
O3 C8 1.230(7) .
O4 C8 1.246(6) .
O5 C13 1.250(6) .
O5 In1 2.335(4) 2
O6 C13 1.270(6) .
O6 In1 2.265(4) 2
C1 C2 1.505(6) .
C2 C7 1.395(8) .
C2 C3 1.406(7) .
C3 C4 1.384(7) .
C3 H3 0.9300 .
C4 C5 1.350(8) .
C4 H4 0.9300 .
C5 C6 1.403(8) .
C5 C5 1.496(9) 7_666
C6 C7 1.359(7) .
C6 H6 0.9300 .
C7 H7 0.9300 .
C8 C9 1.486(7) .
C9 C10 1.352(8) .
C10 C11 1.405(9) .
C10 H10 0.9300 .
C11 C12 1.344(8) .
C11 H11 0.9300 .
C12 C13 1.475(7) .
C13 In1 2.634(5) 2

loop_
_platon_squeeze_void_nr
_platon_squeeze_void_average_x
_platon_squeeze_void_average_y
_platon_squeeze_void_average_z
_platon_squeeze_void_volume
_platon_squeeze_void_count_electrons
_platon_squeeze_void_content
1 -0.006 -0.004 -0.002 10351 1295 ' '
2 0.333 0.667 0.000 76 25 ' '
3 0.333 0.667 0.500 76 25 ' '
4 0.667 0.333 0.000 76 25 ' '
5 0.667 0.333 0.500 76 25 ' '
